data_7055948
loop_
_publ_author_name
'Bolotin, Dmitrii S.'
'Il'in, Mikhail V.'
'Novikov, Alexander S.'
'Bokach, Nadezhda A.'
'Suslonov, Vitalii V.'
'Kukushkin, Vadim Yu.'

_publ_section_title
;
 Trinuclear (aminonitrone)ZnII complexes as key intermediates in
 zinc(ii)-mediated generation of 1,2,4-oxadiazoles from amidoximes and
 nitriles
;
_journal_issue 5
_journal_name_full 'New J. Chem.'
_journal_page_first 1940
_journal_paper_doi 10.1039/C6NJ03508F
_journal_volume 41
_journal_year 2017
_chemical_absolute_configuration unk
_chemical_formula_moiety 'C12 H28 N8 O2 Zn, 2(C F3 O3 S)'
_chemical_formula_sum 'C14 H28 F6 N8 O8 S2 Zn'
_chemical_formula_weight 679.93
_space_group_crystal_system orthorhombic
_space_group_IT_number 33
_space_group_name_Hall 'P 2c -2n'
_space_group_name_H-M_alt 'P n a 21'
_symmetry_space_group_name_Hall 'P 2c -2n'
_symmetry_space_group_name_H-M 'P n a 21'
_atom_sites_solution_hydrogens geom
_atom_sites_solution_primary iterative
_atom_sites_solution_secondary difmap
_audit_creation_date 2016-09-12
_audit_creation_method
;
Olex2 1.2
(compiled 2016.08.25 svn.r3337 for OlexSys, GUI svn.r5221)
;
_audit_update_record
;
2016-09-12 deposited with the CCDC.
2017-01-16 downloaded from the CCDC.
;
_cell_angle_alpha 90
_cell_angle_beta 90
_cell_angle_gamma 90
_cell_formula_units_Z 8
_cell_length_a 16.8415(3)
_cell_length_b 20.4363(4)
_cell_length_c 16.1946(3)
_cell_measurement_reflns_used 18157
_cell_measurement_temperature 100(2)
_cell_measurement_theta_max 32.0990
_cell_measurement_theta_min 2.9460
_cell_volume 5573.82(18)
_computing_cell_refinement
;
CrysAlisPro, Agilent Technologies,
Version 1.171.36.32 (release 02-08-2013 CrysAlis171 .NET)
(compiled Aug  2 2013,16:46:58)
;
_computing_data_collection
;
CrysAlisPro, Agilent Technologies,
Version 1.171.36.32 (release 02-08-2013 CrysAlis171 .NET)
(compiled Aug  2 2013,16:46:58)
;
_computing_data_reduction
;
CrysAlisPro, Agilent Technologies,
Version 1.171.36.32 (release 02-08-2013 CrysAlis171 .NET)
(compiled Aug  2 2013,16:46:58)
;
_computing_molecular_graphics 'Olex2 (Dolomanov et al., 2009)'
_computing_publication_material 'Olex2 (Dolomanov et al., 2009)'
_computing_structure_refinement 'ShelXL (Sheldrick, 2015)'
_computing_structure_solution
;
Superflip (Palatinus & Chapuis, 2007;Palatinus & van der Lee, 2008;
Palatinus et al., 2012)
;
_diffrn_ambient_temperature 100(2)
_diffrn_detector_area_resol_mean 16.2096
_diffrn_measured_fraction_theta_full 0.998
_diffrn_measured_fraction_theta_max 0.999
_diffrn_measurement_details
;
#__ type_ start__ end____ width___ exp.time_
  1 omega  -41.00   43.00   1.0000  130.0000
omega____ theta____ kappa____ phi______ frames
    -      -25.4031   57.0000 -150.0000 84

#__ type_ start__ end____ width___ exp.time_
  2 omega  -51.00   42.00   1.0000  130.0000
omega____ theta____ kappa____ phi______ frames
    -      -25.4031   38.0000   60.0000 93

#__ type_ start__ end____ width___ exp.time_
  3 omega   -8.00   18.00   1.0000  130.0000
omega____ theta____ kappa____ phi______ frames
    -       26.4968  -99.0000   30.0000 26

#__ type_ start__ end____ width___ exp.time_
  4 omega  -12.00   67.00   1.0000  130.0000
omega____ theta____ kappa____ phi______ frames
    -       26.4968  -99.0000  -90.0000 79

#__ type_ start__ end____ width___ exp.time_
  5 omega    2.00   93.00   1.0000  130.0000
omega____ theta____ kappa____ phi______ frames
    -       26.4968   77.0000   90.0000 91

#__ type_ start__ end____ width___ exp.time_
  6 omega   36.00   68.00   1.0000  130.0000
omega____ theta____ kappa____ phi______ frames
    -       26.4968  -99.0000   30.0000 32

#__ type_ start__ end____ width___ exp.time_
  7 omega   28.00   94.00   1.0000  130.0000
omega____ theta____ kappa____ phi______ frames
    -       26.4968   57.0000  -90.0000 66

#__ type_ start__ end____ width___ exp.time_
  8 omega  -42.00  -11.00   1.0000  130.0000
omega____ theta____ kappa____ phi______ frames
    -       26.4968  -57.0000 -120.0000 31
;
_diffrn_measurement_device_type 'Xcalibur, Eos'
_diffrn_measurement_method '\w scans'
_diffrn_orient_matrix_UB_11 0.0025460000
_diffrn_orient_matrix_UB_12 0.0339023000
_diffrn_orient_matrix_UB_13 0.0090199000
_diffrn_orient_matrix_UB_21 -0.0161837000
_diffrn_orient_matrix_UB_22 0.0074471000
_diffrn_orient_matrix_UB_23 -0.0393331000
_diffrn_orient_matrix_UB_31 -0.0387787000
_diffrn_orient_matrix_UB_32 -0.0008532000
_diffrn_orient_matrix_UB_33 0.0170333000
_diffrn_radiation_monochromator graphite
_diffrn_radiation_type MoK\a
_diffrn_radiation_wavelength 0.71073
_diffrn_reflns_av_R_equivalents 0.0373
_diffrn_reflns_av_unetI/netI 0.0327
_diffrn_reflns_Laue_measured_fraction_full 0.998
_diffrn_reflns_Laue_measured_fraction_max 0.999
_diffrn_reflns_limit_h_max 21
_diffrn_reflns_limit_h_min -21
_diffrn_reflns_limit_k_max 26
_diffrn_reflns_limit_k_min -26
_diffrn_reflns_limit_l_max 21
_diffrn_reflns_limit_l_min -21
_diffrn_reflns_number 53585
_diffrn_reflns_point_group_measured_fraction_full 0.985
_diffrn_reflns_point_group_measured_fraction_max 0.982
_diffrn_reflns_theta_full 25.242
_diffrn_reflns_theta_max 27.500
_diffrn_reflns_theta_min 2.649
_diffrn_source 'Enhance (Mo) X-ray Source'
_exptl_absorpt_coefficient_mu 1.124
_exptl_absorpt_correction_T_max 1.00000
_exptl_absorpt_correction_T_min 0.58917
_exptl_absorpt_correction_type multi-scan
_exptl_absorpt_process_details
;
CrysAlisPro, Agilent Technologies,
Version 1.171.36.32 (release 02-08-2013 CrysAlis171 .NET)
(compiled Aug  2 2013,16:46:58)
Empirical absorption correction using spherical harmonics,
 implemented in SCALE3 ABSPACK scaling algorithm.
;
_exptl_crystal_colour 'clear colourless'
_exptl_crystal_colour_lustre clear
_exptl_crystal_colour_primary colourless
_exptl_crystal_density_diffrn 1.621
_exptl_crystal_description prism
_exptl_crystal_F_000 2784
_exptl_crystal_size_max 0.2
_exptl_crystal_size_mid 0.2
_exptl_crystal_size_min 0.2
_refine_diff_density_max 1.272
_refine_diff_density_min -1.113
_refine_diff_density_rms 0.080
_refine_ls_abs_structure_details
;
 Flack x determined using 4847 quotients [(I+)-(I-)]/[(I+)+(I-)]
 (Parsons, Flack and Wagner, Acta Cryst. B69 (2013) 249-259).
;
_refine_ls_abs_structure_Flack 0.001(4)
_refine_ls_extinction_method none
_refine_ls_goodness_of_fit_ref 1.046
_refine_ls_hydrogen_treatment constr
_refine_ls_matrix_type full
_refine_ls_number_parameters 721
_refine_ls_number_reflns 12565
_refine_ls_number_restraints 14
_refine_ls_restrained_S_all 1.046
_refine_ls_R_factor_all 0.0489
_refine_ls_R_factor_gt 0.0420
_refine_ls_shift/su_max 0.001
_refine_ls_shift/su_mean 0.000
_refine_ls_structure_factor_coef Fsqd
_refine_ls_weighting_details 'w=1/[\s^2^(Fo^2^)+(0.0457P)^2^+7.9853P] where P=(Fo^2^+2Fc^2^)/3'
_refine_ls_weighting_scheme calc
_refine_ls_wR_factor_gt 0.0983
_refine_ls_wR_factor_ref 0.1023
_reflns_Friedel_coverage 0.899
_reflns_Friedel_fraction_full 0.971
_reflns_Friedel_fraction_max 0.965
_reflns_number_gt 11402
_reflns_number_total 12565
_reflns_threshold_expression 'I > 2\s(I)'
_cod_data_source_file c6nj03508f2.cif
_cod_data_source_block 4c_OTf2
_cod_depositor_comments 'Adding full bibliography for 7055945--7055952.cif.'
_cod_original_cell_volume 5573.83(17)
_cod_database_code 7055948
_chemical_oxdiff_formula 'Zn C20 S O3'
_shelx_space_group_comment
;
The symmetry employed for this shelxl refinement is uniquely defined
by the following loop, which should always be used as a source of
symmetry information in preference to the above space-group names.
They are only intended as comments.
;
_reflns_odcompleteness_completeness 99.84
_reflns_odcompleteness_iscentric 1
_reflns_odcompleteness_theta 30.01
_olex2_refinement_description
;
1. Fixed Uiso
 At 1.2 times of:
  All C(H,H) groups, All N(H) groups, All N(H,H) groups
 At 1.5 times of:
  All C(H,H,H) groups
2. Restrained distances
 C9-F12 \\sim C9-F10 \\sim C9-F11
 with sigma of 0.002
 S4-C10 \\sim S4-C9
 with sigma of 0.002
 C10-F8 \\sim C10-F7 \\sim C10-F9
 with sigma of 0.002
3. Uiso/Uaniso restraints and constraints
Uanis(C10) = Uanis(S4) = Uanis(F8) = Uanis(F7) = Uanis(F9) = Uanis(C9) =
Uanis(F10) = Uanis(F11) = Uanis(F12)
Uanis(C5C) = Uanis(C7C) = Uanis(C1C)
4. Rigid body (RIGU) restrains
 C8C, C7C
 with sigma for 1-2 distances of 0.004 and sigma for 1-3 distances of 0.008
 C6C, C5C
 with sigma for 1-2 distances of 0.004 and sigma for 1-3 distances of 0.008
5. Others
 Sof(F12)=Sof(C9)=Sof(F11)=Sof(F10)=Sof(O11)=1-FVAR(1)
 Sof(F9)=Sof(O10)=Sof(F8)=Sof(F7)=Sof(C10)=FVAR(1)
 Sof(C6C)=Sof(H6CA)=Sof(H6CB)=Sof(H6CC)=Sof(C5C)=Sof(H5CA)=Sof(H5CB)=1-FVAR(2)
 Sof(C7C)=Sof(H7CA)=Sof(H7CB)=Sof(C8C)=Sof(H8CA)=Sof(H8CB)=Sof(H8CC)=FVAR(2)
6.a Secondary CH2 refined with riding coordinates:
 C5A(H5AA,H5AB), C5(H5A,H5B), C5B(H5BA,H5BB), C7C(H7CA,H7CB), C5C(H5CA,H5CB)
6.b Aromatic/amide H refined with riding coordinates:
 N3A(H3A), N3B(H3B), N3(H3), N3C(H3C)
6.c X=CH2 refined with riding coordinates:
 N2A(H2AA,H2AB), N2(H2A,H2B), N2C(H2CA,H2CB), N2B(H2BA,H2BB)
6.d Idealised Me refined as rotating group:
 C3C(H3CA,H3CB,H3CC), C4A(H4AA,H4AB,H4AC), C3B(H3BA,H3BB,H3BC), C4B(H4BA,H4BB,
 H4BC), C4(H4A,H4B,H4C), C4C(H4CA,H4CB,H4CC), C3A(H3AA,H3AB,H3AC), C6A(H6AA,
 H6AB,H6AC), C3(H3D,H3E,H3F), C6(H6A,H6B,H6C), C6B(H6BA,H6BB,H6BC), C8C(H8CA,
 H8CB,H8CC), C6C(H6CA,H6CB,H6CC)
;
_shelx_shelxl_version_number 2014/7
_olex2_submission_special_instructions 'No special instructions were received'

loop_
_space_group_symop_operation_xyz
'x, y, z'
'-x, -y, z+1/2'
'-x+1/2, y+1/2, z+1/2'
'x+1/2, -y+1/2, z'

loop_
_atom_site_label
_atom_site_type_symbol
_atom_site_fract_x
_atom_site_fract_y
_atom_site_fract_z
_atom_site_U_iso_or_equiv
_atom_site_adp_type
_atom_site_occupancy
_atom_site_site_symmetry_order
_atom_site_calc_flag
_atom_site_refinement_flags_posn
_atom_site_refinement_flags_adp
_atom_site_refinement_flags_occupancy
_atom_site_disorder_assembly
_atom_site_disorder_group
Zn1 Zn 0.77026(3) 0.94092(3) 0.69490(4) 0.01920(12) Uani 1 1 d . . . . .
Zn1B Zn 0.76138(3) 0.41954(3) 0.68561(4) 0.02366(14) Uani 1 1 d . . . . .
S1 S 0.66611(7) 1.02038(6) 0.86830(7) 0.0205(2) Uani 1 1 d . . . . .
S2 S 0.67706(7) 0.54063(6) 0.85327(7) 0.0191(2) Uani 1 1 d . . . . .
S3 S 0.60699(7) 0.81576(6) 0.72658(8) 0.0223(3) Uani 1 1 d . . . . .
S4 S 0.59322(9) 0.30390(7) 0.75486(11) 0.0350(3) Uani 1 1 d D . . . .
O3 O 0.7316(2) 0.98293(19) 0.8348(2) 0.0233(8) Uani 1 1 d . . . . .
O1A O 0.92835(19) 0.91962(16) 0.7687(2) 0.0174(7) Uani 1 1 d . . . . .
F6 F 0.7521(2) 0.59342(17) 0.9789(2) 0.0373(9) Uani 1 1 d . . . . .
O1B O 0.9156(2) 0.41471(16) 0.7704(2) 0.0194(7) Uani 1 1 d . . . . .
O1 O 0.7097(2) 0.95360(17) 0.5261(2) 0.0198(7) Uani 1 1 d . . . . .
F14 F 0.5492(2) 0.70195(17) 0.6801(2) 0.0417(9) Uani 1 1 d . . . . .
F4 F 0.6710(2) 0.65843(16) 0.9181(2) 0.0323(8) Uani 1 1 d . . . . .
O6 O 0.7431(2) 0.49813(17) 0.8341(2) 0.0200(7) Uani 1 1 d . . . . .
O13 O 0.6562(2) 0.78382(18) 0.7874(2) 0.0284(8) Uani 1 1 d . . . . .
N3A N 0.8113(2) 0.8633(2) 0.7530(2) 0.0179(8) Uani 1 1 d . . . . .
H3A H 0.7826 0.8288 0.7589 0.021 Uiso 1 1 calc R . . . .
O1C O 0.6910(2) 0.42873(16) 0.52190(19) 0.0185(7) Uani 1 1 d . . . . .
O2 O 0.6090(2) 1.04196(19) 0.8074(2) 0.0268(8) Uani 1 1 d . . . . .
O14 O 0.6459(2) 0.8667(2) 0.6803(3) 0.0393(10) Uani 1 1 d . . . . .
N3B N 0.8007(2) 0.3538(2) 0.7621(3) 0.0200(8) Uani 1 1 d . . . . .
H3B H 0.7727 0.3201 0.7747 0.024 Uiso 1 1 calc R . . . .
N1A N 0.8851(2) 0.97072(19) 0.7260(2) 0.0180(8) Uani 1 1 d . . . . .
N3 N 0.6945(2) 1.0043(2) 0.6513(2) 0.0181(8) Uani 1 1 d . . . . .
H3 H 0.6794 1.0378 0.6794 0.022 Uiso 1 1 calc R . . . .
N3C N 0.6908(2) 0.4869(2) 0.6429(2) 0.0183(8) Uani 1 1 d . . . . .
H3C H 0.6791 0.5211 0.6714 0.022 Uiso 1 1 calc R . . . .
O7 O 0.6226(2) 0.5159(2) 0.9140(3) 0.0333(9) Uani 1 1 d . . . . .
F5 F 0.7822(2) 0.63517(19) 0.8607(3) 0.0451(9) Uani 1 1 d . . . . .
N4C N 0.6048(2) 0.5111(2) 0.5319(2) 0.0202(8) Uani 1 1 d . . . . .
O5 O 0.6403(2) 0.5702(2) 0.7819(2) 0.0308(9) Uani 1 1 d . . . . .
N4A N 0.9203(3) 0.8199(2) 0.8257(3) 0.0217(9) Uani 1 1 d . . . . .
O4 O 0.6319(3) 0.9942(2) 0.9429(2) 0.0365(10) Uani 1 1 d . . . . .
N4B N 0.9068(3) 0.3242(2) 0.8487(3) 0.0213(9) Uani 1 1 d . . . . .
O12 O 0.5278(2) 0.8307(2) 0.7537(3) 0.0369(10) Uani 1 1 d . . . . .
N1B N 0.8769(2) 0.4531(2) 0.7064(3) 0.0231(9) Uani 1 1 d . . . . .
N1 N 0.7754(2) 0.9220(2) 0.5672(3) 0.0191(8) Uani 1 1 d . . . . .
F15 F 0.5528(3) 0.7734(3) 0.5843(2) 0.0627(14) Uani 1 1 d . . . . .
F3 F 0.7647(2) 1.0862(2) 0.9612(3) 0.0532(12) Uani 1 1 d . . . . .
N4 N 0.6019(2) 1.0160(2) 0.5416(3) 0.0205(8) Uani 1 1 d . . . . .
O9 O 0.6402(3) 0.28174(19) 0.8226(3) 0.0376(10) Uani 1 1 d . . . . .
F2 F 0.6591(2) 1.1388(2) 0.9287(3) 0.0562(13) Uani 1 1 d . . . . .
N2A N 1.0052(2) 1.0256(2) 0.7455(3) 0.0227(9) Uani 1 1 d . . . . .
H2AA H 1.0265 0.9924 0.7697 0.027 Uiso 1 1 calc R . . . .
H2AB H 1.0321 1.0609 0.7388 0.027 Uiso 1 1 calc R . . . .
O8 O 0.6201(2) 0.36410(18) 0.7176(3) 0.0309(9) Uani 1 1 d . . . . .
N1C N 0.7465(3) 0.3875(2) 0.5647(3) 0.0275(10) Uani 1 1 d . . . . .
N2 N 0.7896(3) 0.8771(2) 0.4355(3) 0.0254(10) Uani 1 1 d . . . . .
H2A H 0.7503 0.8991 0.4162 0.030 Uiso 1 1 calc R . . . .
H2B H 0.8156 0.8509 0.4040 0.030 Uiso 1 1 calc R . . . .
C2A C 0.8824(3) 0.8657(2) 0.7821(3) 0.0146(9) Uani 1 1 d . . . . .
C2C C 0.6624(3) 0.4777(2) 0.5702(3) 0.0145(9) Uani 1 1 d . . . . .
N2C N 0.7723(3) 0.3528(2) 0.4310(3) 0.0230(9) Uani 1 1 d . . . . .
H2CA H 0.7394 0.3804 0.4101 0.028 Uiso 1 1 calc R . . . .
H2CB H 0.7984 0.3268 0.3993 0.028 Uiso 1 1 calc R . . . .
C1A C 0.9305(3) 1.0221(2) 0.7186(3) 0.0169(9) Uani 1 1 d . . . . .
F13 F 0.6601(2) 0.7275(3) 0.6227(3) 0.0629(14) Uani 1 1 d . . . . .
C1 C 0.8104(3) 0.8838(2) 0.5143(3) 0.0175(9) Uani 1 1 d . . . . .
C8 C 0.7231(3) 0.6110(3) 0.9050(3) 0.0245(11) Uani 1 1 d . . . . .
N2B N 0.9724(3) 0.5298(2) 0.7470(3) 0.0295(10) Uani 1 1 d . . . . .
H2BA H 0.9921 0.5043 0.7840 0.035 Uiso 1 1 calc R . . . .
H2BB H 0.9920 0.5682 0.7397 0.035 Uiso 1 1 calc R . . . .
C2 C 0.6685(3) 0.9930(2) 0.5777(3) 0.0151(9) Uani 1 1 d . . . . .
C2B C 0.8714(3) 0.3627(2) 0.7937(3) 0.0163(9) Uani 1 1 d . . . . .
F9 F 0.6055(3) 0.1809(2) 0.7014(4) 0.0350(3) Uani 0.613(4) 1 d D . P A 1
C11 C 0.5919(3) 0.7511(3) 0.6494(3) 0.0332(13) Uani 1 1 d . . . . .
F1 F 0.7500(3) 1.1247(2) 0.8384(3) 0.0617(12) Uani 1 1 d . . . . .
C5A C 0.8949(3) 1.0808(3) 0.6774(3) 0.0248(11) Uani 1 1 d . . . . .
H5AA H 0.8998 1.1183 0.7136 0.030 Uiso 1 1 calc R . . . .
H5AB H 0.8387 1.0730 0.6681 0.030 Uiso 1 1 calc R . . . .
C7 C 0.7124(4) 1.0971(3) 0.9010(4) 0.0330(13) Uani 1 1 d . . . . .
C1B C 0.9115(3) 0.5097(2) 0.7011(3) 0.0240(10) Uani 1 1 d . . . . .
C1C C 0.7828(3) 0.3505(3) 0.5115(3) 0.0260(10) Uani 1 1 d . . . . .
C3C C 0.5794(3) 0.4965(3) 0.4481(3) 0.0290(12) Uani 1 1 d . . . . .
H3CA H 0.6139 0.5181 0.4096 0.044 Uiso 1 1 calc GR . . . .
H3CB H 0.5260 0.5116 0.4402 0.044 Uiso 1 1 calc GR . . . .
H3CC H 0.5815 0.4501 0.4391 0.044 Uiso 1 1 calc GR . . . .
C4A C 0.8809(3) 0.7575(2) 0.8430(4) 0.0255(11) Uani 1 1 d . . . . .
H4AA H 0.8475 0.7621 0.8906 0.038 Uiso 1 1 calc GR . . . .
H4AB H 0.9202 0.7244 0.8534 0.038 Uiso 1 1 calc GR . . . .
H4AC H 0.8492 0.7449 0.7963 0.038 Uiso 1 1 calc GR . . . .
C5 C 0.8770(3) 0.8426(3) 0.5469(3) 0.0220(10) Uani 1 1 d . . . . .
H5A H 0.8954 0.8607 0.5989 0.026 Uiso 1 1 calc R . . . .
H5B H 0.9210 0.8437 0.5083 0.026 Uiso 1 1 calc R . . . .
C3B C 0.9853(3) 0.3378(3) 0.8830(4) 0.0279(12) Uani 1 1 d . . . . .
H3BA H 1.0099 0.3725 0.8523 0.042 Uiso 1 1 calc GR . . . .
H3BB H 1.0176 0.2992 0.8794 0.042 Uiso 1 1 calc GR . . . .
H3BC H 0.9802 0.3506 0.9398 0.042 Uiso 1 1 calc GR . . . .
C4B C 0.8663(3) 0.2651(3) 0.8772(4) 0.0274(11) Uani 1 1 d . . . . .
H4BA H 0.8173 0.2768 0.9035 0.041 Uiso 1 1 calc GR . . . .
H4BB H 0.8996 0.2424 0.9159 0.041 Uiso 1 1 calc GR . . . .
H4BC H 0.8556 0.2371 0.8309 0.041 Uiso 1 1 calc GR . . . .
C4 C 0.5551(3) 1.0666(3) 0.5813(4) 0.0286(12) Uani 1 1 d . . . . .
H4A H 0.5604 1.0629 0.6401 0.043 Uiso 1 1 calc GR . . . .
H4B H 0.5004 1.0617 0.5661 0.043 Uiso 1 1 calc GR . . . .
H4C H 0.5738 1.1088 0.5638 0.043 Uiso 1 1 calc GR . . . .
C5B C 0.8785(4) 0.5548(3) 0.6349(4) 0.0380(15) Uani 1 1 d . . . . .
H5BA H 0.9219 0.5701 0.6006 0.046 Uiso 1 1 calc R . . . .
H5BB H 0.8427 0.5300 0.5999 0.046 Uiso 1 1 calc R . . . .
O10 O 0.5103(11) 0.2932(9) 0.7512(8) 0.048(4) Uani 0.613(4) 1 d . . P A 1
C4C C 0.5728(4) 0.5702(3) 0.5697(4) 0.0313(13) Uani 1 1 d . . . . .
H4CA H 0.5210 0.5612 0.5917 0.047 Uiso 1 1 calc GR . . . .
H4CB H 0.5690 0.6041 0.5289 0.047 Uiso 1 1 calc GR . . . .
H4CC H 0.6074 0.5842 0.6135 0.047 Uiso 1 1 calc GR . . . .
C3A C 0.9978(3) 0.8300(2) 0.8645(4) 0.0254(11) Uani 1 1 d . . . . .
H3AA H 1.0195 0.8711 0.8467 0.038 Uiso 1 1 calc GR . . . .
H3AB H 1.0330 0.7952 0.8489 0.038 Uiso 1 1 calc GR . . . .
H3AC H 0.9917 0.8303 0.9235 0.038 Uiso 1 1 calc GR . . . .
C6A C 0.9351(4) 1.0959(3) 0.5949(3) 0.0338(13) Uani 1 1 d . . . . .
H6AA H 0.9250 1.0610 0.5567 0.051 Uiso 1 1 calc GR . . . .
H6AB H 0.9913 1.1002 0.6032 0.051 Uiso 1 1 calc GR . . . .
H6AC H 0.9143 1.1361 0.5731 0.051 Uiso 1 1 calc GR . . . .
C3 C 0.5843(3) 1.0049(3) 0.4545(3) 0.0330(13) Uani 1 1 d . . . . .
H3D H 0.6030 1.0414 0.4226 0.049 Uiso 1 1 calc GR . . . .
H3E H 0.5280 1.0003 0.4472 0.049 Uiso 1 1 calc GR . . . .
H3F H 0.6104 0.9657 0.4363 0.049 Uiso 1 1 calc GR . . . .
F8 F 0.6018(4) 0.2507(3) 0.6002(3) 0.0350(3) Uani 0.613(4) 1 d D . P A 1
C6 C 0.8513(4) 0.7720(3) 0.5601(5) 0.0413(16) Uani 1 1 d . . . . .
H6A H 0.8355 0.7533 0.5083 0.062 Uiso 1 1 calc GR . . . .
H6B H 0.8074 0.7708 0.5979 0.062 Uiso 1 1 calc GR . . . .
H6C H 0.8948 0.7474 0.5825 0.062 Uiso 1 1 calc GR . . . .
C7C C 0.8515(11) 0.3093(8) 0.5424(9) 0.0260(10) Uani 0.46(2) 1 d . U P B 1
H7CA H 0.8657 0.3246 0.5971 0.031 Uiso 0.46(2) 1 calc R . P B 1
H7CB H 0.8332 0.2646 0.5479 0.031 Uiso 0.46(2) 1 calc R . P B 1
F7 F 0.7061(3) 0.2403(3) 0.6688(4) 0.0350(3) Uani 0.613(4) 1 d D . P A 1
C6B C 0.8354(4) 0.6122(3) 0.6687(4) 0.0454(16) Uani 1 1 d . . . . .
H6BA H 0.8148 0.6380 0.6240 0.068 Uiso 1 1 calc GR . . . .
H6BB H 0.8712 0.6383 0.7010 0.068 Uiso 1 1 calc GR . . . .
H6BC H 0.7924 0.5975 0.7028 0.068 Uiso 1 1 calc GR . . . .
C10 C 0.6260(3) 0.2429(3) 0.6795(4) 0.0350(3) Uani 0.613(4) 1 d D . P A 1
C8C C 0.9259(10) 0.3090(11) 0.4898(10) 0.035(4) Uani 0.46(2) 1 d . U P B 1
H8CA H 0.9145 0.2890 0.4375 0.052 Uiso 0.46(2) 1 calc GR . P B 1
H8CB H 0.9668 0.2847 0.5175 0.052 Uiso 0.46(2) 1 calc GR . P B 1
H8CC H 0.9435 0.3532 0.4812 0.052 Uiso 0.46(2) 1 calc GR . P B 1
F12 F 0.5609(5) 0.1902(4) 0.7055(6) 0.0350(3) Uani 0.387(4) 1 d D . P A 2
C9 C 0.5921(5) 0.2413(4) 0.6743(4) 0.0350(3) Uani 0.387(4) 1 d D . P A 2
F11 F 0.5616(6) 0.2666(4) 0.6098(6) 0.0350(3) Uani 0.387(4) 1 d D . P A 2
F10 F 0.6651(6) 0.2329(4) 0.6568(6) 0.0350(3) Uani 0.387(4) 1 d D . P A 2
O11 O 0.5095(17) 0.3075(14) 0.7860(15) 0.055(7) Uani 0.387(4) 1 d . . P A 2
C6C C 0.9135(10) 0.3004(10) 0.532(2) 0.075(8) Uani 0.54(2) 1 d . U P B 2
H6CA H 0.9203 0.3107 0.4742 0.112 Uiso 0.54(2) 1 calc GR . P B 2
H6CB H 0.9403 0.2601 0.5440 0.112 Uiso 0.54(2) 1 calc GR . P B 2
H6CC H 0.9353 0.3349 0.5647 0.112 Uiso 0.54(2) 1 calc GR . P B 2
C5C C 0.8272(9) 0.2932(7) 0.5500(8) 0.0260(10) Uani 0.54(2) 1 d . U P B 2
H5CA H 0.8188 0.2928 0.6093 0.031 Uiso 0.54(2) 1 calc R . P B 2
H5CB H 0.8076 0.2523 0.5275 0.031 Uiso 0.54(2) 1 calc R . P B 2

loop_
_atom_site_aniso_label
_atom_site_aniso_U_11
_atom_site_aniso_U_22
_atom_site_aniso_U_33
_atom_site_aniso_U_23
_atom_site_aniso_U_13
_atom_site_aniso_U_12
Zn1 0.0183(3) 0.0229(3) 0.0164(3) 0.0020(2) -0.0035(2) -0.0008(2)
Zn1B 0.0247(3) 0.0315(3) 0.0148(3) -0.0007(3) -0.0051(3) 0.0115(2)
S1 0.0209(6) 0.0234(6) 0.0172(6) -0.0052(5) 0.0011(5) 0.0028(5)
S2 0.0146(5) 0.0230(6) 0.0197(6) -0.0083(5) -0.0008(5) 0.0008(4)
S3 0.0179(6) 0.0228(6) 0.0262(6) 0.0026(5) -0.0027(5) -0.0051(5)
S4 0.0288(7) 0.0262(6) 0.0499(8) -0.0018(5) -0.0131(6) -0.0004(5)
O3 0.0254(19) 0.0270(19) 0.0175(17) -0.0025(14) 0.0030(15) 0.0047(15)
O1A 0.0138(16) 0.0180(16) 0.0203(16) 0.0037(13) 0.0005(13) -0.0002(13)
F6 0.048(2) 0.0322(18) 0.0317(19) -0.0099(15) -0.0217(16) 0.0073(16)
O1B 0.0185(17) 0.0205(17) 0.0193(17) 0.0078(13) -0.0025(14) 0.0036(13)
O1 0.0166(16) 0.0268(18) 0.0159(16) -0.0045(14) -0.0032(13) 0.0073(14)
F14 0.043(2) 0.0395(19) 0.042(2) -0.0186(17) 0.0008(18) -0.0150(15)
F4 0.0370(19) 0.0260(16) 0.0339(18) -0.0125(14) -0.0126(15) 0.0115(14)
O6 0.0179(16) 0.0213(17) 0.0209(16) -0.0024(14) 0.0013(14) 0.0019(13)
O13 0.033(2) 0.0254(19) 0.0267(19) 0.0008(15) -0.0127(17) -0.0074(16)
N3A 0.016(2) 0.0200(19) 0.0173(19) 0.0005(16) 0.0016(16) -0.0029(15)
O1C 0.0202(17) 0.0232(17) 0.0122(15) -0.0030(13) -0.0029(13) 0.0084(14)
O2 0.0213(19) 0.034(2) 0.0253(19) -0.0104(16) -0.0055(15) 0.0047(16)
O14 0.028(2) 0.041(2) 0.049(3) 0.021(2) -0.012(2) -0.0143(17)
N3B 0.016(2) 0.027(2) 0.0168(19) -0.0006(17) -0.0019(16) 0.0002(16)
N1A 0.0176(19) 0.0177(19) 0.0186(19) 0.0012(16) -0.0022(16) 0.0011(16)
N3 0.021(2) 0.018(2) 0.0148(18) -0.0006(15) -0.0021(16) -0.0003(16)
N3C 0.020(2) 0.023(2) 0.0127(18) -0.0028(16) -0.0027(16) 0.0063(16)
O7 0.0212(19) 0.038(2) 0.041(2) -0.0117(19) 0.0127(18) -0.0047(17)
F5 0.040(2) 0.039(2) 0.056(2) -0.0065(18) 0.0093(18) -0.0174(17)
N4C 0.0150(19) 0.030(2) 0.0156(19) -0.0022(17) -0.0035(16) 0.0097(17)
O5 0.032(2) 0.037(2) 0.0236(19) -0.0110(16) -0.0134(16) 0.0143(17)
N4A 0.016(2) 0.019(2) 0.030(2) 0.0034(17) 0.0014(18) -0.0007(16)
O4 0.036(2) 0.048(3) 0.026(2) 0.0003(18) 0.0135(18) 0.005(2)
N4B 0.019(2) 0.020(2) 0.025(2) 0.0053(17) -0.0054(18) -0.0003(16)
O12 0.025(2) 0.030(2) 0.056(3) -0.008(2) 0.006(2) -0.0010(16)
N1B 0.022(2) 0.030(2) 0.017(2) 0.0096(17) -0.0001(17) 0.0077(17)
N1 0.0153(19) 0.025(2) 0.0166(19) 0.0006(16) -0.0021(15) 0.0044(16)
F15 0.052(3) 0.109(4) 0.0267(19) 0.008(2) -0.0159(18) -0.028(3)
F3 0.043(2) 0.053(3) 0.064(3) -0.030(2) -0.033(2) 0.0154(19)
N4 0.0170(19) 0.025(2) 0.020(2) -0.0004(17) -0.0027(17) 0.0041(17)
O9 0.048(3) 0.025(2) 0.040(2) -0.0002(18) -0.021(2) -0.0073(19)
F2 0.047(2) 0.045(2) 0.077(3) -0.041(2) -0.032(2) 0.0224(19)
N2A 0.019(2) 0.018(2) 0.030(2) 0.0036(18) -0.0019(18) -0.0021(16)
O8 0.0220(18) 0.0256(19) 0.045(2) 0.0035(17) -0.0028(17) 0.0034(15)
N1C 0.036(3) 0.031(2) 0.015(2) -0.0027(18) -0.0062(19) 0.018(2)
N2 0.030(2) 0.026(2) 0.020(2) -0.0081(17) -0.0027(18) 0.0096(19)
C2A 0.017(2) 0.014(2) 0.013(2) -0.0034(16) 0.0039(17) 0.0003(17)
C2C 0.010(2) 0.017(2) 0.016(2) -0.0003(17) 0.0012(17) 0.0008(17)
N2C 0.025(2) 0.025(2) 0.018(2) -0.0077(17) -0.0004(17) 0.0080(18)
C1A 0.019(2) 0.019(2) 0.012(2) 0.0009(17) -0.0009(17) 0.0007(18)
F13 0.032(2) 0.095(4) 0.062(3) -0.044(3) 0.016(2) -0.008(2)
C1 0.019(2) 0.013(2) 0.021(2) -0.0012(18) 0.0025(19) -0.0022(18)
C8 0.022(3) 0.026(3) 0.025(3) -0.004(2) -0.006(2) -0.003(2)
N2B 0.032(3) 0.022(2) 0.035(3) 0.0111(19) 0.004(2) 0.0013(19)
C2 0.015(2) 0.011(2) 0.019(2) 0.0025(17) 0.0024(18) -0.0030(17)
C2B 0.017(2) 0.018(2) 0.014(2) -0.0028(17) 0.0017(18) 0.0046(17)
F9 0.0288(7) 0.0262(6) 0.0499(8) -0.0018(5) -0.0131(6) -0.0004(5)
C11 0.019(3) 0.056(4) 0.025(3) -0.011(3) 0.004(2) -0.006(3)
F1 0.059(3) 0.042(2) 0.084(3) 0.001(2) -0.002(3) -0.019(2)
C5A 0.021(2) 0.023(2) 0.030(3) 0.005(2) -0.004(2) -0.0020(19)
C7 0.028(3) 0.031(3) 0.040(3) -0.010(3) -0.010(3) 0.004(2)
C1B 0.022(2) 0.026(2) 0.024(3) 0.009(2) 0.004(2) 0.0075(19)
C1C 0.030(3) 0.024(2) 0.024(2) -0.0032(18) -0.0022(19) 0.0111(19)
C3C 0.022(3) 0.045(3) 0.020(3) -0.002(2) -0.008(2) 0.007(2)
C4A 0.025(3) 0.013(2) 0.038(3) 0.004(2) 0.002(2) -0.0003(19)
C5 0.014(2) 0.026(3) 0.026(3) -0.001(2) -0.001(2) 0.0013(19)
C3B 0.025(3) 0.025(3) 0.034(3) 0.008(2) -0.012(2) -0.003(2)
C4B 0.025(3) 0.023(3) 0.035(3) 0.009(2) -0.006(2) -0.005(2)
C4 0.025(3) 0.030(3) 0.030(3) 0.004(2) 0.003(2) 0.011(2)
C5B 0.033(3) 0.040(3) 0.041(3) 0.025(3) -0.002(3) 0.002(3)
O10 0.027(5) 0.063(10) 0.054(8) 0.025(6) -0.002(6) -0.006(6)
C4C 0.030(3) 0.037(3) 0.027(3) 0.005(2) 0.003(2) 0.020(2)
C3A 0.021(2) 0.021(2) 0.035(3) 0.006(2) -0.007(2) -0.002(2)
C6A 0.041(3) 0.038(3) 0.022(3) 0.009(2) -0.009(2) 0.001(3)
C3 0.023(3) 0.051(4) 0.024(3) -0.001(3) -0.010(2) 0.004(3)
F8 0.0288(7) 0.0262(6) 0.0499(8) -0.0018(5) -0.0131(6) -0.0004(5)
C6 0.038(3) 0.023(3) 0.063(4) 0.002(3) -0.013(3) 0.005(3)
C7C 0.030(3) 0.024(2) 0.024(2) -0.0032(18) -0.0022(19) 0.0111(19)
F7 0.0288(7) 0.0262(6) 0.0499(8) -0.0018(5) -0.0131(6) -0.0004(5)
C6B 0.052(4) 0.047(4) 0.038(4) -0.001(3) -0.001(3) 0.012(3)
C10 0.0288(7) 0.0262(6) 0.0499(8) -0.0018(5) -0.0131(6) -0.0004(5)
C8C 0.016(6) 0.059(11) 0.030(7) -0.023(7) -0.004(5) 0.017(6)
F12 0.0288(7) 0.0262(6) 0.0499(8) -0.0018(5) -0.0131(6) -0.0004(5)
C9 0.0288(7) 0.0262(6) 0.0499(8) -0.0018(5) -0.0131(6) -0.0004(5)
F11 0.0288(7) 0.0262(6) 0.0499(8) -0.0018(5) -0.0131(6) -0.0004(5)
F10 0.0288(7) 0.0262(6) 0.0499(8) -0.0018(5) -0.0131(6) -0.0004(5)
O11 0.027(8) 0.042(10) 0.10(2) 0.019(13) 0.016(14) 0.002(7)
C6C 0.032(7) 0.048(9) 0.14(2) 0.015(13) 0.005(9) 0.003(6)
C5C 0.030(3) 0.024(2) 0.024(2) -0.0032(18) -0.0022(19) 0.0111(19)

loop_
_atom_type_symbol
_atom_type_description
_atom_type_scat_dispersion_real
_atom_type_scat_dispersion_imag
_atom_type_scat_source
C C 0.0033 0.0016 'International Tables Vol C Tables 4.2.6.8 and 6.1.1.4'
H H 0.0000 0.0000 'International Tables Vol C Tables 4.2.6.8 and 6.1.1.4'
F F 0.0171 0.0103 'International Tables Vol C Tables 4.2.6.8 and 6.1.1.4'
N N 0.0061 0.0033 'International Tables Vol C Tables 4.2.6.8 and 6.1.1.4'
O O 0.0106 0.0060 'International Tables Vol C Tables 4.2.6.8 and 6.1.1.4'
S S 0.1246 0.1234 'International Tables Vol C Tables 4.2.6.8 and 6.1.1.4'
Zn Zn 0.2839 1.4301 'International Tables Vol C Tables 4.2.6.8 and 6.1.1.4'

loop_
_geom_angle_atom_site_label_1
_geom_angle_atom_site_label_2
_geom_angle_atom_site_label_3
_geom_angle
N3A Zn1 N1A 78.15(16)
N3A Zn1 N1 107.86(16)
N1A Zn1 N1 104.61(16)
N3 Zn1 N3A 159.62(17)
N3 Zn1 N1A 119.93(16)
N3 Zn1 N1 78.11(16)
N3B Zn1B N3C 157.46(17)
N3B Zn1B N1B 78.84(17)
N3B Zn1B N1C 115.03(18)
N3C Zn1B N1B 113.23(17)
N3C Zn1B N1C 79.33(17)
N1C Zn1B N1B 111.52(18)
O3 S1 C7 103.7(3)
O2 S1 O3 114.3(2)
O2 S1 C7 102.7(3)
O4 S1 O3 115.0(2)
O4 S1 O2 114.7(3)
O4 S1 C7 104.2(3)
O6 S2 C8 104.1(2)
O7 S2 O6 115.3(2)
O7 S2 O5 114.9(3)
O7 S2 C8 103.5(2)
O5 S2 O6 114.2(2)
O5 S2 C8 102.6(2)
O13 S3 C11 102.6(3)
O14 S3 O13 114.9(2)
O14 S3 C11 103.3(3)
O12 S3 O13 114.9(3)
O12 S3 O14 115.3(3)
O12 S3 C11 103.4(2)
O9 S4 O8 114.7(2)
O9 S4 C10 97.4(3)
O9 S4 C9 109.4(3)
O9 S4 O11 106.2(11)
O8 S4 C10 102.0(2)
O8 S4 C9 107.5(3)
O8 S4 O11 113.1(11)
O10 S4 O9 122.1(7)
O10 S4 O8 115.0(8)
O10 S4 C10 99.5(6)
O11 S4 C9 105.4(10)
C2A O1A N1A 111.9(3)
C2B O1B N1B 112.2(3)
C2 O1 N1 112.0(3)
Zn1 N3A H3A 121.0
C2A N3A Zn1 118.0(3)
C2A N3A H3A 121.0
C2C O1C N1C 112.6(3)
Zn1B N3B H3B 121.2
C2B N3B Zn1B 117.6(3)
C2B N3B H3B 121.2
O1A N1A Zn1 111.7(3)
C1A N1A Zn1 139.0(3)
C1A N1A O1A 109.2(4)
Zn1 N3 H3 122.0
C2 N3 Zn1 115.9(3)
C2 N3 H3 122.0
Zn1B N3C H3C 121.6
C2C N3C Zn1B 116.7(3)
C2C N3C H3C 121.6
C2C N4C C3C 122.8(4)
C2C N4C C4C 119.7(4)
C3C N4C C4C 117.0(4)
C2A N4A C4A 119.8(4)
C2A N4A C3A 123.6(4)
C3A N4A C4A 116.4(4)
C2B N4B C3B 123.2(4)
C2B N4B C4B 119.5(4)
C3B N4B C4B 117.3(4)
O1B N1B Zn1B 110.8(3)
C1B N1B Zn1B 134.4(3)
C1B N1B O1B 109.1(4)
O1 N1 Zn1 109.8(3)
C1 N1 Zn1 140.9(3)
C1 N1 O1 108.2(4)
C2 N4 C4 120.5(4)
C2 N4 C3 122.2(4)
C4 N4 C3 115.4(4)
H2AA N2A H2AB 120.0
C1A N2A H2AA 120.0
C1A N2A H2AB 120.0
O1C N1C Zn1B 110.3(3)
C1C N1C Zn1B 138.7(4)
C1C N1C O1C 109.1(4)
H2A N2 H2B 120.0
C1 N2 H2A 120.0
C1 N2 H2B 120.0
N3A C2A O1A 120.1(4)
N3A C2A N4A 127.6(4)
N4A C2A O1A 112.4(4)
N3C C2C O1C 120.3(4)
N3C C2C N4C 128.4(4)
N4C C2C O1C 111.4(4)
H2CA N2C H2CB 120.0
C1C N2C H2CA 120.0
C1C N2C H2CB 120.0
N1A C1A N2A 124.4(4)
N1A C1A C5A 116.7(4)
N2A C1A C5A 118.8(4)
N1 C1 N2 125.0(5)
N1 C1 C5 116.3(4)
N2 C1 C5 118.6(4)
F6 C8 S2 110.5(4)
F4 C8 S2 111.4(4)
F4 C8 F6 107.2(4)
F5 C8 S2 111.3(4)
F5 C8 F6 108.1(5)
F5 C8 F4 108.2(5)
H2BA N2B H2BB 120.0
C1B N2B H2BA 120.0
C1B N2B H2BB 120.0
N3 C2 O1 120.2(4)
N3 C2 N4 128.3(4)
N4 C2 O1 111.5(4)
N3B C2B O1B 120.0(4)
N3B C2B N4B 126.0(5)
N4B C2B O1B 114.0(4)
F14 C11 S3 111.3(4)
F15 C11 S3 111.2(5)
F15 C11 F14 106.7(5)
F13 C11 S3 111.4(4)
F13 C11 F14 108.5(6)
F13 C11 F15 107.4(5)
C1A C5A H5AA 109.2
C1A C5A H5AB 109.2
C1A C5A C6A 111.9(4)
H5AA C5A H5AB 107.9
C6A C5A H5AA 109.2
C6A C5A H5AB 109.2
F3 C7 S1 110.6(4)
F2 C7 S1 111.3(4)
F2 C7 F3 108.0(5)
F2 C7 F1 108.1(6)
F1 C7 S1 110.4(4)
F1 C7 F3 108.5(5)
N1B C1B N2B 125.7(5)
N1B C1B C5B 115.0(5)
N2B C1B C5B 119.3(5)
N1C C1C N2C 124.9(5)
N1C C1C C7C 117.6(7)
N1C C1C C5C 114.0(6)
N2C C1C C7C 116.7(7)
N2C C1C C5C 120.0(6)
N4C C3C H3CA 109.5
N4C C3C H3CB 109.5
N4C C3C H3CC 109.5
H3CA C3C H3CB 109.5
H3CA C3C H3CC 109.5
H3CB C3C H3CC 109.5
N4A C4A H4AA 109.5
N4A C4A H4AB 109.5
N4A C4A H4AC 109.5
H4AA C4A H4AB 109.5
H4AA C4A H4AC 109.5
H4AB C4A H4AC 109.5
C1 C5 H5A 109.3
C1 C5 H5B 109.3
C1 C5 C6 111.7(4)
H5A C5 H5B 107.9
C6 C5 H5A 109.3
C6 C5 H5B 109.3
N4B C3B H3BA 109.5
N4B C3B H3BB 109.5
N4B C3B H3BC 109.5
H3BA C3B H3BB 109.5
H3BA C3B H3BC 109.5
H3BB C3B H3BC 109.5
N4B C4B H4BA 109.5
N4B C4B H4BB 109.5
N4B C4B H4BC 109.5
H4BA C4B H4BB 109.5
H4BA C4B H4BC 109.5
H4BB C4B H4BC 109.5
N4 C4 H4A 109.5
N4 C4 H4B 109.5
N4 C4 H4C 109.5
H4A C4 H4B 109.5
H4A C4 H4C 109.5
H4B C4 H4C 109.5
C1B C5B H5BA 108.9
C1B C5B H5BB 108.9
H5BA C5B H5BB 107.7
C6B C5B C1B 113.4(6)
C6B C5B H5BA 108.9
C6B C5B H5BB 108.9
N4C C4C H4CA 109.5
N4C C4C H4CB 109.5
N4C C4C H4CC 109.5
H4CA C4C H4CB 109.5
H4CA C4C H4CC 109.5
H4CB C4C H4CC 109.5
N4A C3A H3AA 109.5
N4A C3A H3AB 109.5
N4A C3A H3AC 109.5
H3AA C3A H3AB 109.5
H3AA C3A H3AC 109.5
H3AB C3A H3AC 109.5
C5A C6A H6AA 109.5
C5A C6A H6AB 109.5
C5A C6A H6AC 109.5
H6AA C6A H6AB 109.5
H6AA C6A H6AC 109.5
H6AB C6A H6AC 109.5
N4 C3 H3D 109.5
N4 C3 H3E 109.5
N4 C3 H3F 109.5
H3D C3 H3E 109.5
H3D C3 H3F 109.5
H3E C3 H3F 109.5
C5 C6 H6A 109.5
C5 C6 H6B 109.5
C5 C6 H6C 109.5
H6A C6 H6B 109.5
H6A C6 H6C 109.5
H6B C6 H6C 109.5
C1C C7C H7CA 108.1
C1C C7C H7CB 108.1
H7CA C7C H7CB 107.3
C8C C7C C1C 116.6(12)
C8C C7C H7CA 108.1
C8C C7C H7CB 108.1
C5B C6B H6BA 109.5
C5B C6B H6BB 109.5
C5B C6B H6BC 109.5
H6BA C6B H6BB 109.5
H6BA C6B H6BC 109.5
H6BB C6B H6BC 109.5
F9 C10 S4 112.6(5)
F9 C10 F7 104.4(5)
F8 C10 S4 117.5(5)
F8 C10 F9 106.3(6)
F8 C10 F7 100.4(6)
F7 C10 S4 114.2(4)
C7C C8C H8CA 109.5
C7C C8C H8CB 109.5
C7C C8C H8CC 109.5
H8CA C8C H8CB 109.5
H8CA C8C H8CC 109.5
H8CB C8C H8CC 109.5
F12 C9 S4 107.2(6)
F11 C9 S4 107.8(6)
F11 C9 F12 119.4(8)
F11 C9 F10 105.1(8)
F10 C9 S4 104.1(6)
F10 C9 F12 112.0(8)
H6CA C6C H6CB 109.5
H6CA C6C H6CC 109.5
H6CB C6C H6CC 109.5
C5C C6C H6CA 109.5
C5C C6C H6CB 109.5
C5C C6C H6CC 109.5
C1C C5C H5CA 109.9
C1C C5C H5CB 109.9
C6C C5C C1C 108.8(12)
C6C C5C H5CA 109.9
C6C C5C H5CB 109.9
H5CA C5C H5CB 108.3

loop_
_geom_bond_atom_site_label_1
_geom_bond_atom_site_label_2
_geom_bond_distance
Zn1 N3A 1.970(4)
Zn1 N1A 2.089(4)
Zn1 N3 1.950(4)
Zn1 N1 2.105(4)
Zn1B N3B 1.944(4)
Zn1B N3C 1.945(4)
Zn1B N1B 2.090(4)
Zn1B N1C 2.079(4)
S1 O3 1.448(4)
S1 O2 1.448(4)
S1 O4 1.441(4)
S1 C7 1.829(6)
S2 O6 1.445(4)
S2 O7 1.437(4)
S2 O5 1.444(4)
S2 C8 1.837(5)
S3 O13 1.444(4)
S3 O14 1.441(4)
S3 O12 1.437(4)
S3 C11 1.837(6)
S4 O9 1.426(4)
S4 O8 1.443(4)
S4 O10 1.415(19)
S4 C10 1.829(8)
S4 C9 1.827(8)
S4 O11 1.50(3)
O1A N1A 1.449(5)
O1A C2A 1.363(5)
F6 C8 1.341(6)
O1B N1B 1.453(5)
O1B C2B 1.351(6)
O1 N1 1.444(5)
O1 C2 1.352(6)
F14 C11 1.332(7)
F4 C8 1.325(6)
N3A H3A 0.8600
N3A C2A 1.288(6)
O1C N1C 1.438(5)
O1C C2C 1.358(5)
N3B H3B 0.8600
N3B C2B 1.308(6)
N1A C1A 1.305(6)
N3 H3 0.8600
N3 C2 1.291(6)
N3C H3C 0.8600
N3C C2C 1.285(6)
F5 C8 1.322(7)
N4C C2C 1.338(6)
N4C C3C 1.454(6)
N4C C4C 1.458(7)
N4A C2A 1.336(6)
N4A C4A 1.465(6)
N4A C3A 1.464(6)
N4B C2B 1.330(6)
N4B C3B 1.461(7)
N4B C4B 1.462(6)
N1B C1B 1.299(7)
N1 C1 1.301(6)
F15 C11 1.325(7)
F3 C7 1.331(7)
N4 C2 1.349(6)
N4 C4 1.451(7)
N4 C3 1.460(7)
F2 C7 1.318(7)
N2A H2AA 0.8600
N2A H2AB 0.8600
N2A C1A 1.333(6)
N1C C1C 1.300(7)
N2 H2A 0.8600
N2 H2B 0.8600
N2 C1 1.329(6)
N2C H2CA 0.8600
N2C H2CB 0.8600
N2C C1C 1.317(7)
C1A C5A 1.497(7)
F13 C11 1.318(7)
C1 C5 1.499(7)
N2B H2BA 0.8600
N2B H2BB 0.8600
N2B C1B 1.331(7)
F9 C10 1.359(5)
F1 C7 1.322(8)
C5A H5AA 0.9700
C5A H5AB 0.9700
C5A C6A 1.530(8)
C1B C5B 1.519(7)
C1C C7C 1.515(15)
C1C C5C 1.522(12)
C3C H3CA 0.9600
C3C H3CB 0.9600
C3C H3CC 0.9600
C4A H4AA 0.9600
C4A H4AB 0.9600
C4A H4AC 0.9600
C5 H5A 0.9700
C5 H5B 0.9700
C5 C6 1.520(8)
C3B H3BA 0.9600
C3B H3BB 0.9600
C3B H3BC 0.9600
C4B H4BA 0.9600
C4B H4BB 0.9600
C4B H4BC 0.9600
C4 H4A 0.9600
C4 H4B 0.9600
C4 H4C 0.9600
C5B H5BA 0.9700
C5B H5BB 0.9700
C5B C6B 1.484(9)
C4C H4CA 0.9600
C4C H4CB 0.9600
C4C H4CC 0.9600
C3A H3AA 0.9600
C3A H3AB 0.9600
C3A H3AC 0.9600
C6A H6AA 0.9600
C6A H6AB 0.9600
C6A H6AC 0.9600
C3 H3D 0.9600
C3 H3E 0.9600
C3 H3F 0.9600
F8 C10 1.357(5)
C6 H6A 0.9600
C6 H6B 0.9600
C6 H6C 0.9600
C7C H7CA 0.9700
C7C H7CB 0.9700
C7C C8C 1.51(2)
F7 C10 1.361(5)
C6B H6BA 0.9600
C6B H6BB 0.9600
C6B H6BC 0.9600
C8C H8CA 0.9600
C8C H8CB 0.9600
C8C H8CC 0.9600
F12 C9 1.274(6)
C9 F11 1.274(6)
C9 F10 1.274(6)
C6C H6CA 0.9600
C6C H6CB 0.9600
C6C H6CC 0.9600
C6C C5C 1.49(2)
C5C H5CA 0.9700
C5C H5CB 0.9700
